data_2243474
loop_
_publ_author_name
'Churchill, Serena B. S.'
'Sharma, Meenakshi'
'Br\"uckner, Christian'
'Zeller, Matthias'

_publ_section_title
;
 Crystal structure of
 2,3-dimethoxy-<i>meso</i>-tetrakis(pentafluorophenyl)morpholinochlorin
 methylene chloride 0.44-solvate
;
_journal_coeditor_code IS5543
_journal_issue 8
_journal_name_full 'Acta Crystallographica Section E'
_journal_page_first 1222
_journal_page_last 1228
_journal_paper_doi 10.1107/S2056989020009093
_journal_volume 76
_journal_year 2020
_chemical_formula_iupac 'C46 H16 F20 N4 O3, 0.44C H2 Cl2'
_chemical_formula_moiety 'C46 H16 F20 N4 O3, 0.44(C H2 Cl2)'
_chemical_formula_sum 'C46.44 H16.88 Cl0.88 F20 N4 O3'
_chemical_formula_weight 1090.00
_chemical_name_systematic
;
2,3-Dimethoxy-<i>meso</i>-tetrakis(pentafluorophenyl)morpholinochlorin
methylene chloride 0.44-solvate
;
_space_group_crystal_system monoclinic
_space_group_IT_number 15
_space_group_name_Hall '-C 2yc'
_space_group_name_H-M_alt 'C 1 2/c 1'
_atom_sites_solution_hydrogens mixed
_atom_sites_solution_primary direct
_atom_sites_solution_secondary difmap
_audit_creation_method SHELXL-2018/3
_cell_angle_alpha 90
_cell_angle_beta 113.1683(18)
_cell_angle_gamma 90
_cell_formula_units_Z 8
_cell_length_a 23.1774(10)
_cell_length_b 15.4767(7)
_cell_length_c 26.0442(13)
_cell_measurement_reflns_used 9923
_cell_measurement_temperature 150(2)
_cell_measurement_theta_max 28.2899
_cell_measurement_theta_min 3.0185
_cell_volume 8588.9(7)
_computing_cell_refinement
;
SAINT (Bruker, 2016)
;
_computing_data_collection
;
APEX3 (Bruker, 2016)
;
_computing_data_reduction
;
SAINT (Bruker, 2016)
;
_computing_molecular_graphics
;
Mercury (Macrae <i>et al.</i>,  2020)
;
_computing_publication_material
;
publCIF (Westrip, 2010) and PLATON (Spek, 2020)
;
_computing_structure_refinement
;
<i>SHELXL2018/3</i> (Sheldrick, 2015) and
<i>shelXle</i>  (H\"ubschle <i>et al</i>., 2011)
;
_computing_structure_solution
;
SHELXS97 (Sheldrick, 2008)
;
_diffrn_ambient_temperature 150(2)
_diffrn_measured_fraction_theta_full 0.998
_diffrn_measured_fraction_theta_max 0.980
_diffrn_measurement_device_type 'Bruker D8 Quest CMOS '
_diffrn_measurement_method 'omega and phi scans'
_diffrn_radiation_monochromator 'Triumph curved graphite crystal'
_diffrn_radiation_type MoK\a
_diffrn_radiation_wavelength 0.71073
_diffrn_reflns_av_R_equivalents 0.0816
_diffrn_reflns_av_unetI/netI 0.0594
_diffrn_reflns_limit_h_max 28
_diffrn_reflns_limit_h_min -30
_diffrn_reflns_limit_k_max 20
_diffrn_reflns_limit_k_min -19
_diffrn_reflns_limit_l_max 34
_diffrn_reflns_limit_l_min -32
_diffrn_reflns_number 52998
_diffrn_reflns_theta_full 25.242
_diffrn_reflns_theta_max 28.312
_diffrn_reflns_theta_min 3.002
_diffrn_source 'sealed tube X-ray source'
_exptl_absorpt_coefficient_mu 0.219
_exptl_absorpt_correction_T_max 0.7457
_exptl_absorpt_correction_T_min 0.6709
_exptl_absorpt_correction_type multi-scan
_exptl_absorpt_process_details
;
(<i>SADABS</i>; Krause <i>et al</i>., 2015)
;
_exptl_crystal_colour brown
_exptl_crystal_density_diffrn 1.686
_exptl_crystal_description block
_exptl_crystal_F_000 4340
_exptl_crystal_size_max 0.110
_exptl_crystal_size_mid 0.080
_exptl_crystal_size_min 0.070
_refine_diff_density_max 0.837
_refine_diff_density_min -0.460
_refine_ls_extinction_method none
_refine_ls_goodness_of_fit_ref 1.030
_refine_ls_hydrogen_treatment mixed
_refine_ls_matrix_type full
_refine_ls_number_parameters 724
_refine_ls_number_reflns 10495
_refine_ls_number_restraints 66
_refine_ls_restrained_S_all 1.043
_refine_ls_R_factor_all 0.1016
_refine_ls_R_factor_gt 0.0580
_refine_ls_shift/su_max 0.000
_refine_ls_shift/su_mean 0.000
_refine_ls_structure_factor_coef Fsqd
_refine_ls_weighting_details 'w=1/[\s^2^(Fo^2^)+(0.0789P)^2^+8.8470P] where P=(Fo^2^+2Fc^2^)/3'
_refine_ls_weighting_scheme calc
_refine_ls_wR_factor_gt 0.1415
_refine_ls_wR_factor_ref 0.1644
_reflns_number_gt 6698
_reflns_number_total 10495
_reflns_threshold_expression 'I > 2\s(I)'
_cod_data_source_file is5543sup1.cif
_cod_data_source_block I
_cod_original_sg_symbol_H-M 'C 2/c'
_cod_database_code 2243474
_shelx_space_group_comment
;
The symmetry employed for this shelxl refinement is uniquely defined
by the following loop, which should always be used as a source of
symmetry information in preference to the above space-group names.
They are only intended as comments.
;
_shelx_estimated_absorpt_t_min 0.976
_shelx_estimated_absorpt_t_max 0.985

loop_
_space_group_symop_operation_xyz
'x, y, z'
'-x, y, -z+1/2'
'x+1/2, y+1/2, z'
'-x+1/2, y+1/2, -z+1/2'
'-x, -y, -z'
'x, -y, z-1/2'
'-x+1/2, -y+1/2, -z'
'x+1/2, -y+1/2, z-1/2'

loop_
_atom_site_type_symbol
_atom_site_label
_atom_site_fract_x
_atom_site_fract_y
_atom_site_fract_z
_atom_site_U_iso_or_equiv
_atom_site_adp_type
_atom_site_calc_flag
_atom_site_occupancy
_atom_site_disorder_assembly
_atom_site_disorder_group
C C1 0.32635(11) 0.72878(15) 0.38040(10) 0.0219(5) Uani d 1 . .
C C2 0.32104(12) 0.68340(16) 0.43114(10) 0.0255(5) Uani d 1 . .
H H2 0.296174 0.629244 0.417471 0.031 Uiso calc 1 . .
C C3 0.24577(11) 0.79201(15) 0.42231(10) 0.0233(5) Uani d 1 . .
H H3 0.229375 0.828639 0.445218 0.028 Uiso calc 1 . .
C C4 0.27686(11) 0.85048(15) 0.39362(10) 0.0227(5) Uani d 1 . .
C C5 0.26559(12) 0.93899(15) 0.39395(11) 0.0247(5) Uani d 1 . .
C C6 0.29046(12) 1.00692(16) 0.37303(11) 0.0272(5) Uani d 1 . .
C C7 0.28844(13) 1.09651(16) 0.38542(12) 0.0321(6) Uani d 1 . .
H H7 0.268250 1.120434 0.407602 0.039 Uiso calc 1 . .
C C8 0.32024(13) 1.14180(16) 0.36019(12) 0.0313(6) Uani d 1 . .
H H8 0.327240 1.202425 0.362572 0.038 Uiso calc 1 . .
C C9 0.34121(12) 1.08218(15) 0.32952(11) 0.0268(5) Uani d 1 . .
C C10 0.37142(11) 1.10000(15) 0.29387(11) 0.0256(5) Uani d 1 . .
C C11 0.38331(11) 1.03995(15) 0.25895(10) 0.0236(5) Uani d 1 . .
C C12 0.40467(13) 1.06396(17) 0.21565(12) 0.0324(6) Uani d 1 . .
H H12 0.417330 1.119836 0.209104 0.039 Uiso calc 1 . .
C C13 0.40309(13) 0.99144(17) 0.18644(11) 0.0321(6) Uani d 1 . .
H H13 0.413110 0.986312 0.154535 0.039 Uiso calc 1 . .
C C14 0.38299(11) 0.92292(15) 0.21356(10) 0.0231(5) Uani d 1 . .
C C15 0.37907(11) 0.83510(15) 0.19838(10) 0.0215(5) Uani d 1 . .
C C16 0.36755(11) 0.76756(15) 0.22787(10) 0.0226(5) Uani d 1 . .
C C17 0.37311(13) 0.67770(16) 0.21961(11) 0.0318(6) Uani d 1 . .
H H17 0.380112 0.652305 0.189355 0.038 Uiso calc 1 . .
C C18 0.36671(13) 0.63440(16) 0.26236(12) 0.0323(6) Uani d 1 . .
H H18 0.369061 0.573502 0.267333 0.039 Uiso calc 1 . .
C C19 0.35586(11) 0.69561(15) 0.29864(10) 0.0231(5) Uani d 1 . .
C C20 0.34768(11) 0.67585(14) 0.34804(10) 0.0214(5) Uani d 1 . .
C C21 0.22315(12) 0.97069(15) 0.42126(11) 0.0271(5) Uani d 1 . .
C C22 0.24512(13) 0.99038(17) 0.47767(12) 0.0320(6) Uani d 1 . .
C C23 0.20658(14) 1.02359(18) 0.50208(12) 0.0360(6) Uani d 1 . .
C C24 0.14432(15) 1.0389(2) 0.46966(13) 0.0405(7) Uani d 1 . .
C C25 0.12069(14) 1.0214(2) 0.41347(13) 0.0417(7) Uani d 1 . .
C C26 0.16036(13) 0.98641(18) 0.39028(12) 0.0333(6) Uani d 1 . .
C C27 0.38931(12) 1.19202(15) 0.29033(11) 0.0256(5) Uani d 1 . .
C C28 0.34468(12) 1.25553(16) 0.26532(10) 0.0263(5) Uani d 1 . .
C C29 0.36086(13) 1.34043(16) 0.26142(11) 0.0287(5) Uani d 1 . .
C C30 0.42335(13) 1.36344(15) 0.28171(11) 0.0300(6) Uani d 1 . .
C C31 0.46876(13) 1.30227(18) 0.30576(13) 0.0338(6) Uani d 1 . .
C C32 0.45121(12) 1.21796(16) 0.30977(12) 0.0299(6) Uani d 1 . .
C C33 0.39339(11) 0.81235(15) 0.14862(10) 0.0229(5) Uani d 1 . .
C C34 0.45380(11) 0.81801(17) 0.15011(10) 0.0282(5) Uani d 1 . .
C C35 0.46780(12) 0.79981(18) 0.10433(11) 0.0313(6) Uani d 1 . .
C C36 0.42068(13) 0.77496(19) 0.05528(11) 0.0337(6) Uani d 1 . .
C C37 0.36041(13) 0.7670(2) 0.05249(11) 0.0365(6) Uani d 1 . .
C C38 0.34730(12) 0.78505(17) 0.09886(11) 0.0301(6) Uani d 1 . .
C C39 0.36233(11) 0.58285(15) 0.36504(10) 0.0219(5) Uani d 1 . .
C C40 0.31708(12) 0.51876(16) 0.34665(11) 0.0270(5) Uani d 1 . .
C C41 0.33125(13) 0.43302(16) 0.36056(11) 0.0291(6) Uani d 1 . .
C C42 0.39189(14) 0.41008(15) 0.39319(11) 0.0311(6) Uani d 1 . .
C C43 0.43823(13) 0.47182(17) 0.41231(11) 0.0302(6) Uani d 1 . .
C C44 0.42281(11) 0.55716(15) 0.39797(11) 0.0254(5) Uani d 1 . .
C C45 0.42137(13) 0.7312(2) 0.49423(12) 0.0377(6) Uani d 1 . .
H H45A 0.431108 0.757883 0.464446 0.057 Uiso calc 1 . .
H H45B 0.460179 0.710236 0.523699 0.057 Uiso calc 1 . .
H H45C 0.401672 0.774104 0.509843 0.057 Uiso calc 1 . .
C C46 0.15720(16) 0.7051(3) 0.40359(14) 0.0538(9) Uani d 1 . .
H H46A 0.119227 0.684073 0.373152 0.081 Uiso calc 1 . .
H H46B 0.145443 0.743803 0.427672 0.081 Uiso calc 1 . .
H H46C 0.180923 0.656005 0.425570 0.081 Uiso calc 1 . .
N N1 0.31243(9) 0.81349(13) 0.36912(9) 0.0229(4) Uani d 1 . .
N N2 0.32301(10) 1.00102(14) 0.33927(9) 0.0263(5) Uani d 1 . .
H H2A 0.3274(14) 0.954(2) 0.3242(13) 0.039(8) Uiso d 1 . .
N N3 0.37108(9) 0.95377(12) 0.25756(8) 0.0210(4) Uani d 1 . .
N N4 0.35551(9) 0.77493(13) 0.27530(9) 0.0211(4) Uani d 1 . .
H H4 0.3538(13) 0.8197(19) 0.2894(12) 0.028(8) Uiso d 1 . .
O O1 0.37925(9) 0.66032(12) 0.47187(8) 0.0325(4) Uani d 1 . .
O O2 0.29008(8) 0.73396(11) 0.45788(7) 0.0258(4) Uani d 1 . .
O O3 0.19528(8) 0.75125(12) 0.38073(8) 0.0309(4) Uani d 1 . .
F F1 0.30561(9) 0.97758(13) 0.50994(7) 0.0508(5) Uani d 1 . .
F F2 0.23007(9) 1.04108(13) 0.55689(7) 0.0536(5) Uani d 1 . .
F F3 0.10730(9) 1.07298(14) 0.49265(8) 0.0587(5) Uani d 1 . .
F F4 0.06062(9) 1.03781(17) 0.38111(9) 0.0701(7) Uani d 1 . .
F F5 0.13564(8) 0.97084(13) 0.33525(7) 0.0483(5) Uani d 1 . .
F F6 0.28370(7) 1.23508(10) 0.24473(7) 0.0360(4) Uani d 1 . .
F F7 0.31630(7) 1.40025(10) 0.23865(7) 0.0377(4) Uani d 1 . .
F F8 0.43987(8) 1.44566(10) 0.27921(8) 0.0423(4) Uani d 1 . .
F F9 0.52959(8) 1.32485(11) 0.32567(9) 0.0519(5) Uani d 1 . .
F F10 0.49729(7) 1.15998(10) 0.33406(8) 0.0446(4) Uani d 1 . .
F F11 0.50098(7) 0.84265(13) 0.19692(6) 0.0448(4) Uani d 1 . .
F F12 0.52687(7) 0.80701(13) 0.10779(7) 0.0463(4) Uani d 1 . .
F F13 0.43327(8) 0.75890(13) 0.01025(7) 0.0493(5) Uani d 1 . .
F F14 0.31452(8) 0.74177(15) 0.00464(7) 0.0586(6) Uani d 1 . .
F F15 0.28789(7) 0.77668(12) 0.09439(7) 0.0429(4) Uani d 1 . .
F F16 0.25774(7) 0.54003(10) 0.31493(7) 0.0408(4) Uani d 1 . .
F F17 0.28647(8) 0.37195(10) 0.34199(8) 0.0424(4) Uani d 1 . .
F F18 0.40620(9) 0.32672(9) 0.40659(7) 0.0430(4) Uani d 1 . .
F F19 0.49691(8) 0.44860(11) 0.44487(8) 0.0477(5) Uani d 1 . .
F F20 0.46884(7) 0.61620(9) 0.41722(7) 0.0355(4) Uani d 1 . .
C C47 0.4785(12) 0.980(4) 0.4881(10) 0.154(6) Uani d 0.241(5) A -1
H H47A 0.476482 0.922171 0.470843 0.184 Uiso calc 0.241(5) A -1
H H47B 0.454112 1.021606 0.458893 0.184 Uiso calc 0.241(5) A -1
Cl Cl1 0.5576(3) 1.0144(6) 0.5239(4) 0.160(4) Uani d 0.241(5) A -1
Cl Cl2 0.4511(5) 0.9757(6) 0.5439(5) 0.144(3) Uani d 0.241(5) A -1
C C48 0.508(3) 0.962(3) 0.4834(13) 0.142(7) Uani d 0.199(4) B -2
H H48A 0.553867 0.953404 0.498144 0.171 Uiso calc 0.199(4) B -2
H H48B 0.489108 0.905124 0.468872 0.171 Uiso calc 0.199(4) B -2
Cl Cl3 0.4912(6) 1.0246(8) 0.4255(4) 0.127(4) Uani d 0.199(4) B -2
Cl Cl4 0.4918(11) 0.9784(13) 0.5413(7) 0.204(6) Uani d 0.199(4) B -2

loop_
_atom_site_aniso_label
_atom_site_aniso_U_11
_atom_site_aniso_U_22
_atom_site_aniso_U_33
_atom_site_aniso_U_12
_atom_site_aniso_U_13
_atom_site_aniso_U_23
C1 0.0229(11) 0.0192(11) 0.0273(12) -0.0013(9) 0.0139(10) 0.0007(9)
C2 0.0324(13) 0.0225(12) 0.0275(13) 0.0032(10) 0.0180(11) 0.0033(10)
C3 0.0278(12) 0.0205(11) 0.0256(12) 0.0020(9) 0.0150(10) -0.0001(9)
C4 0.0286(12) 0.0208(11) 0.0240(12) 0.0006(9) 0.0162(10) 0.0005(9)
C5 0.0317(12) 0.0213(12) 0.0291(13) 0.0020(10) 0.0206(11) 0.0003(10)
C6 0.0349(13) 0.0215(12) 0.0341(14) 0.0035(10) 0.0232(11) 0.0009(10)
C7 0.0477(16) 0.0201(12) 0.0413(16) 0.0035(11) 0.0312(13) -0.0032(11)
C8 0.0456(15) 0.0173(12) 0.0409(15) 0.0003(11) 0.0276(13) -0.0024(11)
C9 0.0332(13) 0.0195(12) 0.0341(14) -0.0005(10) 0.0202(11) -0.0006(10)
C10 0.0304(13) 0.0189(11) 0.0321(14) -0.0009(10) 0.0174(11) 0.0009(10)
C11 0.0264(12) 0.0220(12) 0.0266(13) 0.0007(10) 0.0149(10) 0.0025(10)
C12 0.0484(16) 0.0232(13) 0.0366(15) -0.0022(11) 0.0286(13) 0.0029(11)
C13 0.0486(16) 0.0278(13) 0.0309(14) -0.0008(12) 0.0273(13) 0.0019(11)
C14 0.0268(12) 0.0232(12) 0.0216(12) 0.0021(10) 0.0121(10) 0.0029(9)
C15 0.0233(11) 0.0243(12) 0.0182(11) 0.0027(9) 0.0097(9) -0.0012(9)
C16 0.0258(11) 0.0221(11) 0.0217(12) 0.0008(9) 0.0112(10) -0.0023(9)
C17 0.0474(16) 0.0232(13) 0.0322(14) 0.0019(11) 0.0238(13) -0.0030(11)
C18 0.0511(16) 0.0186(12) 0.0359(15) 0.0031(11) 0.0263(13) -0.0012(11)
C19 0.0278(12) 0.0170(11) 0.0264(13) 0.0023(9) 0.0128(10) 0.0005(9)
C20 0.0240(11) 0.0171(11) 0.0242(12) 0.0004(9) 0.0108(10) 0.0004(9)
C21 0.0405(14) 0.0181(11) 0.0333(14) 0.0028(10) 0.0260(12) 0.0015(10)
C22 0.0390(15) 0.0302(13) 0.0330(14) 0.0031(11) 0.0209(12) 0.0024(11)
C23 0.0560(18) 0.0325(14) 0.0324(15) -0.0008(13) 0.0314(14) -0.0034(12)
C24 0.0498(17) 0.0415(16) 0.0476(18) 0.0070(14) 0.0377(15) -0.0023(14)
C25 0.0423(16) 0.0501(18) 0.0452(18) 0.0093(14) 0.0306(14) -0.0005(14)
C26 0.0436(16) 0.0339(14) 0.0322(15) 0.0060(12) 0.0254(13) 0.0010(12)
C27 0.0355(13) 0.0199(12) 0.0301(13) -0.0014(10) 0.0224(11) -0.0004(10)
C28 0.0307(12) 0.0275(13) 0.0247(13) -0.0023(10) 0.0152(10) 0.0001(10)
C29 0.0434(15) 0.0195(12) 0.0288(13) 0.0045(11) 0.0203(12) 0.0036(10)
C30 0.0466(15) 0.0171(11) 0.0339(14) -0.0043(11) 0.0241(12) 0.0004(10)
C31 0.0326(14) 0.0279(14) 0.0460(17) -0.0065(11) 0.0209(12) -0.0019(12)
C32 0.0314(13) 0.0223(12) 0.0417(16) 0.0025(10) 0.0206(12) 0.0016(11)
C33 0.0297(12) 0.0215(11) 0.0196(11) 0.0028(10) 0.0119(10) 0.0010(9)
C34 0.0268(12) 0.0361(14) 0.0201(12) 0.0006(11) 0.0074(10) -0.0036(10)
C35 0.0271(12) 0.0414(15) 0.0294(14) 0.0032(11) 0.0156(11) -0.0019(12)
C36 0.0384(14) 0.0458(16) 0.0228(13) 0.0008(12) 0.0183(11) -0.0065(12)
C37 0.0350(14) 0.0501(17) 0.0222(13) -0.0022(13) 0.0088(11) -0.0097(12)
C38 0.0268(12) 0.0374(15) 0.0266(13) -0.0001(11) 0.0110(11) -0.0016(11)
C39 0.0296(12) 0.0176(11) 0.0241(12) 0.0027(9) 0.0165(10) 0.0005(9)
C40 0.0301(13) 0.0240(12) 0.0301(13) 0.0002(10) 0.0153(11) 0.0000(10)
C41 0.0421(15) 0.0210(12) 0.0318(14) -0.0065(11) 0.0227(12) -0.0039(10)
C42 0.0544(17) 0.0161(12) 0.0323(14) 0.0055(11) 0.0272(13) 0.0055(10)
C43 0.0356(14) 0.0252(13) 0.0303(14) 0.0103(11) 0.0135(11) 0.0049(11)
C44 0.0307(13) 0.0192(12) 0.0314(14) 0.0004(10) 0.0178(11) -0.0003(10)
C45 0.0331(14) 0.0481(17) 0.0335(15) -0.0003(13) 0.0148(12) 0.0001(13)
C46 0.0450(17) 0.076(2) 0.0431(19) -0.0305(17) 0.0199(15) -0.0035(17)
N1 0.0264(10) 0.0187(9) 0.0280(11) 0.0008(8) 0.0152(9) -0.0009(8)
N2 0.0383(12) 0.0163(10) 0.0344(12) -0.0005(9) 0.0251(10) -0.0020(9)
N3 0.0259(10) 0.0159(9) 0.0242(10) 0.0022(8) 0.0129(8) 0.0002(8)
N4 0.0273(10) 0.0157(10) 0.0237(11) 0.0018(8) 0.0138(8) -0.0008(8)
O1 0.0378(10) 0.0317(10) 0.0316(10) 0.0101(8) 0.0175(8) 0.0083(8)
O2 0.0320(9) 0.0261(9) 0.0256(9) 0.0062(7) 0.0180(7) 0.0042(7)
O3 0.0312(9) 0.0353(10) 0.0300(10) -0.0064(8) 0.0162(8) -0.0016(8)
F1 0.0498(10) 0.0691(13) 0.0357(10) 0.0102(9) 0.0193(8) -0.0037(9)
F2 0.0713(13) 0.0666(13) 0.0349(10) 0.0013(10) 0.0337(9) -0.0103(9)
F3 0.0654(12) 0.0743(14) 0.0595(12) 0.0142(10) 0.0494(11) -0.0088(10)
F4 0.0427(10) 0.1148(19) 0.0596(13) 0.0267(12) 0.0274(10) -0.0053(12)
F5 0.0441(10) 0.0728(13) 0.0338(9) 0.0099(9) 0.0215(8) -0.0069(9)
F6 0.0310(8) 0.0342(8) 0.0413(9) -0.0022(7) 0.0125(7) 0.0042(7)
F7 0.0466(9) 0.0273(8) 0.0419(9) 0.0083(7) 0.0205(8) 0.0107(7)
F8 0.0551(10) 0.0225(8) 0.0540(11) -0.0077(7) 0.0265(9) 0.0035(7)
F9 0.0364(9) 0.0377(10) 0.0837(15) -0.0099(8) 0.0257(9) 0.0041(9)
F10 0.0337(9) 0.0302(8) 0.0734(13) 0.0042(7) 0.0248(8) 0.0083(8)
F11 0.0279(8) 0.0814(13) 0.0246(8) -0.0061(8) 0.0096(6) -0.0144(8)
F12 0.0317(8) 0.0777(13) 0.0365(9) -0.0014(8) 0.0209(7) -0.0114(9)
F13 0.0494(10) 0.0786(13) 0.0279(9) -0.0028(9) 0.0238(8) -0.0149(9)
F14 0.0414(10) 0.1027(17) 0.0276(9) -0.0118(10) 0.0092(8) -0.0243(10)
F15 0.0287(8) 0.0689(12) 0.0319(9) -0.0071(8) 0.0127(7) -0.0102(8)
F16 0.0297(8) 0.0322(8) 0.0525(11) -0.0023(7) 0.0076(7) -0.0015(7)
F17 0.0542(10) 0.0242(8) 0.0542(11) -0.0136(7) 0.0271(9) -0.0056(7)
F18 0.0712(12) 0.0176(7) 0.0433(10) 0.0076(7) 0.0259(9) 0.0083(7)
F19 0.0432(10) 0.0335(9) 0.0568(12) 0.0156(7) 0.0095(8) 0.0088(8)
F20 0.0267(8) 0.0258(8) 0.0528(10) 0.0011(6) 0.0146(7) -0.0007(7)
C47 0.138(10) 0.139(9) 0.151(9) -0.007(9) 0.021(10) 0.007(9)
Cl1 0.101(5) 0.140(6) 0.162(8) -0.006(5) -0.030(5) 0.009(5)
Cl2 0.108(6) 0.111(5) 0.203(9) -0.013(5) 0.051(6) -0.024(5)
C48 0.131(10) 0.137(10) 0.135(10) -0.007(10) 0.027(10) 0.003(9)
Cl3 0.160(9) 0.138(7) 0.074(5) 0.005(6) 0.038(5) 0.033(5)
Cl4 0.154(9) 0.190(9) 0.205(10) -0.002(9) 0.004(10) -0.027(10)

loop_
_atom_type_symbol
_atom_type_description
_atom_type_scat_dispersion_real
_atom_type_scat_dispersion_imag
_atom_type_scat_source
C C 0.0033 0.0016 'International Tables Vol C Tables 4.2.6.8 and 6.1.1.4'
H H 0.0000 0.0000 'International Tables Vol C Tables 4.2.6.8 and 6.1.1.4'
N N 0.0061 0.0033 'International Tables Vol C Tables 4.2.6.8 and 6.1.1.4'
O O 0.0106 0.0060 'International Tables Vol C Tables 4.2.6.8 and 6.1.1.4'
F F 0.0171 0.0103 'International Tables Vol C Tables 4.2.6.8 and 6.1.1.4'
Cl Cl 0.1484 0.1585 'International Tables Vol C Tables 4.2.6.8 and 6.1.1.4'

loop_
_geom_angle_atom_site_label_1
_geom_angle_atom_site_label_2
_geom_angle_atom_site_label_3
_geom_angle_site_symmetry_1
_geom_angle_site_symmetry_3
_geom_angle
_geom_angle_publ_flag
N1 C1 C20 . . 123.2(2) ?
N1 C1 C2 . . 122.3(2) ?
C20 C1 C2 . . 114.6(2) ?
O1 C2 O2 . . 107.04(19) ?
O1 C2 C1 . . 112.86(19) ?
O2 C2 C1 . . 113.33(19) ?
O1 C2 H2 . . 107.8 ?
O2 C2 H2 . . 107.8 ?
C1 C2 H2 . . 107.8 ?
O3 C3 O2 . . 113.30(19) ?
O3 C3 C4 . . 107.60(19) ?
O2 C3 C4 . . 109.84(19) ?
O3 C3 H3 . . 108.7 ?
O2 C3 H3 . . 108.7 ?
C4 C3 H3 . . 108.7 ?
N1 C4 C5 . . 124.7(2) ?
N1 C4 C3 . . 118.3(2) ?
C5 C4 C3 . . 117.0(2) ?
C4 C5 C6 . . 128.7(2) ?
C4 C5 C21 . . 118.8(2) ?
C6 C5 C21 . . 112.5(2) ?
N2 C6 C5 . . 127.7(2) ?
N2 C6 C7 . . 106.6(2) ?
C5 C6 C7 . . 125.6(2) ?
C8 C7 C6 . . 108.6(2) ?
C8 C7 H7 . . 125.7 ?
C6 C7 H7 . . 125.7 ?
C7 C8 C9 . . 107.8(2) ?
C7 C8 H8 . . 126.1 ?
C9 C8 H8 . . 126.1 ?
N2 C9 C10 . . 125.0(2) ?
N2 C9 C8 . . 106.8(2) ?
C10 C9 C8 . . 128.1(2) ?
C9 C10 C11 . . 125.5(2) ?
C9 C10 C27 . . 117.0(2) ?
C11 C10 C27 . . 117.5(2) ?
N3 C11 C10 . . 125.1(2) ?
N3 C11 C12 . . 111.2(2) ?
C10 C11 C12 . . 123.4(2) ?
C13 C12 C11 . . 106.5(2) ?
C13 C12 H12 . . 126.7 ?
C11 C12 H12 . . 126.7 ?
C12 C13 C14 . . 106.1(2) ?
C12 C13 H13 . . 127.0 ?
C14 C13 H13 . . 127.0 ?
N3 C14 C15 . . 124.1(2) ?
N3 C14 C13 . . 111.3(2) ?
C15 C14 C13 . . 124.5(2) ?
C16 C15 C14 . . 125.3(2) ?
C16 C15 C33 . . 117.3(2) ?
C14 C15 C33 . . 117.2(2) ?
N4 C16 C15 . . 126.0(2) ?
N4 C16 C17 . . 106.3(2) ?
C15 C16 C17 . . 127.3(2) ?
C18 C17 C16 . . 108.3(2) ?
C18 C17 H17 . . 125.9 ?
C16 C17 H17 . . 125.9 ?
C17 C18 C19 . . 108.6(2) ?
C17 C18 H18 . . 125.7 ?
C19 C18 H18 . . 125.7 ?
N4 C19 C20 . . 128.5(2) ?
N4 C19 C18 . . 105.8(2) ?
C20 C19 C18 . . 125.7(2) ?
C1 C20 C19 . . 129.1(2) ?
C1 C20 C39 . . 118.4(2) ?
C19 C20 C39 . . 112.42(19) ?
C26 C21 C22 . . 116.4(2) ?
C26 C21 C5 . . 121.1(2) ?
C22 C21 C5 . . 122.5(2) ?
F1 C22 C23 . . 118.3(3) ?
F1 C22 C21 . . 119.4(2) ?
C23 C22 C21 . . 122.3(3) ?
F2 C23 C24 . . 120.5(2) ?
F2 C23 C22 . . 120.0(3) ?
C24 C23 C22 . . 119.5(3) ?
F3 C24 C25 . . 120.0(3) ?
F3 C24 C23 . . 119.8(3) ?
C25 C24 C23 . . 120.2(2) ?
F4 C25 C24 . . 120.9(2) ?
F4 C25 C26 . . 120.1(3) ?
C24 C25 C26 . . 119.0(3) ?
F5 C26 C21 . . 120.2(2) ?
F5 C26 C25 . . 117.2(3) ?
C21 C26 C25 . . 122.6(3) ?
C32 C27 C28 . . 116.2(2) ?
C32 C27 C10 . . 121.8(2) ?
C28 C27 C10 . . 121.9(2) ?
F6 C28 C29 . . 118.1(2) ?
F6 C28 C27 . . 119.7(2) ?
C29 C28 C27 . . 122.3(2) ?
F7 C29 C30 . . 120.1(2) ?
F7 C29 C28 . . 120.4(2) ?
C30 C29 C28 . . 119.5(2) ?
F8 C30 C31 . . 119.8(2) ?
F8 C30 C29 . . 120.3(2) ?
C31 C30 C29 . . 119.9(2) ?
F9 C31 C30 . . 119.8(2) ?
F9 C31 C32 . . 120.8(2) ?
C30 C31 C32 . . 119.4(2) ?
F10 C32 C27 . . 119.8(2) ?
F10 C32 C31 . . 117.5(2) ?
C27 C32 C31 . . 122.7(2) ?
C38 C33 C34 . . 116.4(2) ?
C38 C33 C15 . . 122.0(2) ?
C34 C33 C15 . . 121.6(2) ?
F11 C34 C35 . . 117.4(2) ?
F11 C34 C33 . . 119.9(2) ?
C35 C34 C33 . . 122.7(2) ?
F12 C35 C36 . . 120.3(2) ?
F12 C35 C34 . . 120.3(2) ?
C36 C35 C34 . . 119.4(2) ?
F13 C36 C35 . . 120.1(2) ?
F13 C36 C37 . . 120.3(2) ?
C35 C36 C37 . . 119.7(2) ?
F14 C37 C36 . . 119.6(2) ?
F14 C37 C38 . . 120.3(2) ?
C36 C37 C38 . . 120.2(2) ?
F15 C38 C33 . . 119.9(2) ?
F15 C38 C37 . . 118.3(2) ?
C33 C38 C37 . . 121.7(2) ?
C44 C39 C40 . . 117.0(2) ?
C44 C39 C20 . . 120.9(2) ?
C40 C39 C20 . . 122.1(2) ?
F16 C40 C41 . . 118.6(2) ?
F16 C40 C39 . . 119.5(2) ?
C41 C40 C39 . . 121.9(2) ?
F17 C41 C42 . . 119.9(2) ?
F17 C41 C40 . . 120.7(2) ?
C42 C41 C40 . . 119.4(2) ?
F18 C42 C41 . . 119.8(2) ?
F18 C42 C43 . . 119.7(2) ?
C41 C42 C43 . . 120.5(2) ?
F19 C43 C42 . . 119.8(2) ?
F19 C43 C44 . . 121.2(2) ?
C42 C43 C44 . . 119.0(2) ?
F20 C44 C43 . . 117.8(2) ?
F20 C44 C39 . . 119.9(2) ?
C43 C44 C39 . . 122.3(2) ?
O1 C45 H45A . . 109.5 ?
O1 C45 H45B . . 109.5 ?
H45A C45 H45B . . 109.5 ?
O1 C45 H45C . . 109.5 ?
H45A C45 H45C . . 109.5 ?
H45B C45 H45C . . 109.5 ?
O3 C46 H46A . . 109.5 ?
O3 C46 H46B . . 109.5 ?
H46A C46 H46B . . 109.5 ?
O3 C46 H46C . . 109.5 ?
H46A C46 H46C . . 109.5 ?
H46B C46 H46C . . 109.5 ?
C4 N1 C1 . . 116.4(2) ?
C6 N2 C9 . . 110.1(2) ?
C6 N2 H2A . . 123(2) ?
C9 N2 H2A . . 126(2) ?
C11 N3 C14 . . 104.84(19) ?
C19 N4 C16 . . 110.9(2) ?
C19 N4 H4 . . 125(2) ?
C16 N4 H4 . . 124(2) ?
C2 O1 C45 . . 114.4(2) ?
C3 O2 C2 . . 114.19(18) ?
C3 O3 C46 . . 111.6(2) ?
Cl1 C47 Cl2 . . 101.8(12) ?
Cl1 C47 H47A . . 111.4 ?
Cl2 C47 H47A . . 111.4 ?
Cl1 C47 H47B . . 111.4 ?
Cl2 C47 H47B . . 111.4 ?
H47A C47 H47B . . 109.3 ?
Cl3 C48 Cl4 . . 130(2) ?
Cl3 C48 H48A . . 104.7 ?
Cl4 C48 H48A . . 104.7 ?
Cl3 C48 H48B . . 104.7 ?
Cl4 C48 H48B . . 104.7 ?
H48A C48 H48B . . 105.7 ?

loop_
_geom_bond_atom_site_label_1
_geom_bond_atom_site_label_2
_geom_bond_site_symmetry_2
_geom_bond_distance
_geom_bond_publ_flag
C1 N1 . 1.354(3) ?
C1 C20 . 1.398(3) ?
C1 C2 . 1.544(3) ?
C2 O1 . 1.395(3) ?
C2 O2 . 1.416(3) ?
C2 H2 . 1.0000 ?
C3 O3 . 1.394(3) ?
C3 O2 . 1.404(3) ?
C3 C4 . 1.523(3) ?
C3 H3 . 1.0000 ?
C4 N1 . 1.352(3) ?
C4 C5 . 1.395(3) ?
C5 C6 . 1.408(3) ?
C5 C21 . 1.505(3) ?
C6 N2 . 1.368(3) ?
C6 C7 . 1.429(3) ?
C7 C8 . 1.359(4) ?
C7 H7 . 0.9500 ?
C8 C9 . 1.425(3) ?
C8 H8 . 0.9500 ?
C9 N2 . 1.380(3) ?
C9 C10 . 1.393(3) ?
C10 C11 . 1.401(3) ?
C10 C27 . 1.496(3) ?
C11 N3 . 1.361(3) ?
C11 C12 . 1.447(3) ?
C12 C13 . 1.348(4) ?
C12 H12 . 0.9500 ?
C13 C14 . 1.449(3) ?
C13 H13 . 0.9500 ?
C14 N3 . 1.366(3) ?
C14 C15 . 1.409(3) ?
C15 C16 . 1.384(3) ?
C15 C33 . 1.501(3) ?
C16 N4 . 1.374(3) ?
C16 C17 . 1.421(3) ?
C17 C18 . 1.357(4) ?
C17 H17 . 0.9500 ?
C18 C19 . 1.429(3) ?
C18 H18 . 0.9500 ?
C19 N4 . 1.368(3) ?
C19 C20 . 1.406(3) ?
C20 C39 . 1.505(3) ?
C21 C26 . 1.380(4) ?
C21 C22 . 1.386(4) ?
C22 F1 . 1.336(3) ?
C22 C23 . 1.383(4) ?
C23 F2 . 1.340(3) ?
C23 C24 . 1.376(4) ?
C24 F3 . 1.333(3) ?
C24 C25 . 1.373(4) ?
C25 F4 . 1.338(4) ?
C25 C26 . 1.393(4) ?
C26 F5 . 1.339(3) ?
C27 C32 . 1.380(4) ?
C27 C28 . 1.389(4) ?
C28 F6 . 1.338(3) ?
C28 C29 . 1.381(3) ?
C29 F7 . 1.339(3) ?
C29 C30 . 1.379(4) ?
C30 F8 . 1.338(3) ?
C30 C31 . 1.370(4) ?
C31 F9 . 1.343(3) ?
C31 C32 . 1.383(4) ?
C32 F10 . 1.347(3) ?
C33 C38 . 1.382(4) ?
C33 C34 . 1.388(3) ?
C34 F11 . 1.334(3) ?
C34 C35 . 1.382(4) ?
C35 F12 . 1.341(3) ?
C35 C36 . 1.369(4) ?
C36 F13 . 1.338(3) ?
C36 C37 . 1.376(4) ?
C37 F14 . 1.339(3) ?
C37 C38 . 1.385(4) ?
C38 F15 . 1.342(3) ?
C39 C44 . 1.383(3) ?
C39 C40 . 1.385(3) ?
C40 F16 . 1.337(3) ?
C40 C41 . 1.381(4) ?
C41 F17 . 1.345(3) ?
C41 C42 . 1.372(4) ?
C42 F18 . 1.344(3) ?
C42 C43 . 1.376(4) ?
C43 F19 . 1.338(3) ?
C43 C44 . 1.381(3) ?
C44 F20 . 1.343(3) ?
C45 O1 . 1.432(3) ?
C45 H45A . 0.9800 ?
C45 H45B . 0.9800 ?
C45 H45C . 0.9800 ?
C46 O3 . 1.434(3) ?
C46 H46A . 0.9800 ?
C46 H46B . 0.9800 ?
C46 H46C . 0.9800 ?
N2 H2A . 0.85(3) ?
N4 H4 . 0.79(3) ?
C47 Cl1 . 1.781(19) ?
C47 Cl2 . 1.80(2) ?
C47 H47A . 0.9900 ?
C47 H47B . 0.9900 ?
C48 Cl3 . 1.705(19) ?
C48 Cl4 . 1.708(18) ?
C48 H48A . 0.9900 ?
C48 H48B . 0.9900 ?

loop_
_geom_hbond_atom_site_label_D
_geom_hbond_atom_site_label_H
_geom_hbond_atom_site_label_A
_geom_hbond_site_symmetry_A
_geom_hbond_distance_DH
_geom_hbond_distance_HA
_geom_hbond_distance_DA
_geom_hbond_angle_DHA
_geom_hbond_publ_flag
C8 H8 F18 1_565 0.95 2.59 3.424(3) 147 yes
C18 H18 F8 1_545 0.95 2.51 3.319(3) 143 yes
C45 H45A F12 2_655 0.98 2.55 3.519(3) 169 yes
C45 H45B F19 5_666 0.98 2.66 3.389(3) 132 yes
C45 H45A F20 . 0.98 2.82 3.184(3) 103 yes
C46 H46A F10 3_445 0.98 2.63 3.496(4) 148 yes
C46 H46C F1 7_566 0.98 2.60 3.505(4) 153 yes
C48 H48B F12 2_655 0.99 2.42 3.25(5) 141 yes
N2 H2A N1 . 0.85(3) 2.56(3) 3.040(3) 117(3) yes
N2 H2A N3 . 0.85(3) 2.33(3) 2.858(3) 121(3) yes
N4 H4 N1 . 0.79(3) 2.61(3) 3.040(3) 116(2) yes
N4 H4 N3 . 0.79(3) 2.33(3) 2.852(3) 125(3) yes

loop_
_geom_torsion_atom_site_label_1
_geom_torsion_atom_site_label_2
_geom_torsion_atom_site_label_3
_geom_torsion_atom_site_label_4
_geom_torsion_site_symmetry_1
_geom_torsion_site_symmetry_2
_geom_torsion_site_symmetry_3
_geom_torsion_site_symmetry_4
_geom_torsion
_geom_torsion_publ_flag
N1 C1 C2 O1 . . . . -111.2(2) ?
C20 C1 C2 O1 . . . . 67.6(3) ?
N1 C1 C2 O2 . . . . 10.7(3) ?
C20 C1 C2 O2 . . . . -170.5(2) ?
O3 C3 C4 N1 . . . . -74.8(3) ?
O2 C3 C4 N1 . . . . 49.0(3) ?
O3 C3 C4 C5 . . . . 104.3(2) ?
O2 C3 C4 C5 . . . . -131.9(2) ?
N1 C4 C5 C6 . . . . -4.2(4) ?
C3 C4 C5 C6 . . . . 176.8(3) ?
N1 C4 C5 C21 . . . . 177.9(2) ?
C3 C4 C5 C21 . . . . -1.1(3) ?
C4 C5 C6 N2 . . . . 12.1(5) ?
C21 C5 C6 N2 . . . . -169.9(3) ?
C4 C5 C6 C7 . . . . -165.1(3) ?
C21 C5 C6 C7 . . . . 12.9(4) ?
N2 C6 C7 C8 . . . . -1.1(3) ?
C5 C6 C7 C8 . . . . 176.6(3) ?
C6 C7 C8 C9 . . . . 2.1(3) ?
C7 C8 C9 N2 . . . . -2.3(3) ?
C7 C8 C9 C10 . . . . 174.6(3) ?
N2 C9 C10 C11 . . . . 5.7(4) ?
C8 C9 C10 C11 . . . . -170.7(3) ?
N2 C9 C10 C27 . . . . -178.0(2) ?
C8 C9 C10 C27 . . . . 5.6(4) ?
C9 C10 C11 N3 . . . . -4.9(4) ?
C27 C10 C11 N3 . . . . 178.7(2) ?
C9 C10 C11 C12 . . . . 168.7(3) ?
C27 C10 C11 C12 . . . . -7.6(4) ?
N3 C11 C12 C13 . . . . 2.2(3) ?
C10 C11 C12 C13 . . . . -172.2(2) ?
C11 C12 C13 C14 . . . . -2.1(3) ?
C12 C13 C14 N3 . . . . 1.5(3) ?
C12 C13 C14 C15 . . . . -175.6(2) ?
N3 C14 C15 C16 . . . . -5.2(4) ?
C13 C14 C15 C16 . . . . 171.5(2) ?
N3 C14 C15 C33 . . . . 179.7(2) ?
C13 C14 C15 C33 . . . . -3.5(4) ?
C14 C15 C16 N4 . . . . 2.9(4) ?
C33 C15 C16 N4 . . . . 177.9(2) ?
C14 C15 C16 C17 . . . . -169.0(3) ?
C33 C15 C16 C17 . . . . 6.1(4) ?
N4 C16 C17 C18 . . . . -2.1(3) ?
C15 C16 C17 C18 . . . . 171.0(3) ?
C16 C17 C18 C19 . . . . 0.9(3) ?
C17 C18 C19 N4 . . . . 0.6(3) ?
C17 C18 C19 C20 . . . . -179.1(2) ?
N1 C1 C20 C19 . . . . -3.4(4) ?
C2 C1 C20 C19 . . . . 177.8(2) ?
N1 C1 C20 C39 . . . . 179.3(2) ?
C2 C1 C20 C39 . . . . 0.5(3) ?
N4 C19 C20 C1 . . . . 12.6(4) ?
C18 C19 C20 C1 . . . . -167.7(3) ?
N4 C19 C20 C39 . . . . -170.0(2) ?
C18 C19 C20 C39 . . . . 9.7(3) ?
C4 C5 C21 C26 . . . . -95.9(3) ?
C6 C5 C21 C26 . . . . 85.8(3) ?
C4 C5 C21 C22 . . . . 87.8(3) ?
C6 C5 C21 C22 . . . . -90.4(3) ?
C26 C21 C22 F1 . . . . -179.3(2) ?
C5 C21 C22 F1 . . . . -2.9(4) ?
C26 C21 C22 C23 . . . . 0.3(4) ?
C5 C21 C22 C23 . . . . 176.7(2) ?
F1 C22 C23 F2 . . . . -0.8(4) ?
C21 C22 C23 F2 . . . . 179.6(2) ?
F1 C22 C23 C24 . . . . 178.8(3) ?
C21 C22 C23 C24 . . . . -0.8(4) ?
F2 C23 C24 F3 . . . . 1.4(4) ?
C22 C23 C24 F3 . . . . -178.3(3) ?
F2 C23 C24 C25 . . . . 179.5(3) ?
C22 C23 C24 C25 . . . . -0.1(4) ?
F3 C24 C25 F4 . . . . -0.2(5) ?
C23 C24 C25 F4 . . . . -178.4(3) ?
F3 C24 C25 C26 . . . . 179.5(3) ?
C23 C24 C25 C26 . . . . 1.3(5) ?
C22 C21 C26 F5 . . . . 178.6(2) ?
C5 C21 C26 F5 . . . . 2.2(4) ?
C22 C21 C26 C25 . . . . 1.0(4) ?
C5 C21 C26 C25 . . . . -175.5(3) ?
F4 C25 C26 F5 . . . . 0.2(4) ?
C24 C25 C26 F5 . . . . -179.5(3) ?
F4 C25 C26 C21 . . . . 177.9(3) ?
C24 C25 C26 C21 . . . . -1.8(5) ?
C9 C10 C27 C32 . . . . 113.0(3) ?
C11 C10 C27 C32 . . . . -70.3(3) ?
C9 C10 C27 C28 . . . . -69.5(3) ?
C11 C10 C27 C28 . . . . 107.1(3) ?
C32 C27 C28 F6 . . . . 179.1(2) ?
C10 C27 C28 F6 . . . . 1.5(4) ?
C32 C27 C28 C29 . . . . -1.8(4) ?
C10 C27 C28 C29 . . . . -179.4(2) ?
F6 C28 C29 F7 . . . . 1.4(4) ?
C27 C28 C29 F7 . . . . -177.8(2) ?
F6 C28 C29 C30 . . . . -179.3(2) ?
C27 C28 C29 C30 . . . . 1.5(4) ?
F7 C29 C30 F8 . . . . 0.5(4) ?
C28 C29 C30 F8 . . . . -178.8(2) ?
F7 C29 C30 C31 . . . . 179.0(2) ?
C28 C29 C30 C31 . . . . -0.3(4) ?
F8 C30 C31 F9 . . . . -1.3(4) ?
C29 C30 C31 F9 . . . . -179.8(2) ?
F8 C30 C31 C32 . . . . 178.0(2) ?
C29 C30 C31 C32 . . . . -0.5(4) ?
C28 C27 C32 F10 . . . . -179.4(2) ?
C10 C27 C32 F10 . . . . -1.8(4) ?
C28 C27 C32 C31 . . . . 0.9(4) ?
C10 C27 C32 C31 . . . . 178.5(3) ?
F9 C31 C32 F10 . . . . -0.3(4) ?
C30 C31 C32 F10 . . . . -179.5(2) ?
F9 C31 C32 C27 . . . . 179.4(3) ?
C30 C31 C32 C27 . . . . 0.2(4) ?
C16 C15 C33 C38 . . . . 74.6(3) ?
C14 C15 C33 C38 . . . . -109.9(3) ?
C16 C15 C33 C34 . . . . -105.7(3) ?
C14 C15 C33 C34 . . . . 69.8(3) ?
C38 C33 C34 F11 . . . . -179.0(2) ?
C15 C33 C34 F11 . . . . 1.2(4) ?
C38 C33 C34 C35 . . . . 1.7(4) ?
C15 C33 C34 C35 . . . . -178.1(2) ?
F11 C34 C35 F12 . . . . 0.1(4) ?
C33 C34 C35 F12 . . . . 179.4(2) ?
F11 C34 C35 C36 . . . . -179.5(3) ?
C33 C34 C35 C36 . . . . -0.1(4) ?
F12 C35 C36 F13 . . . . -1.0(4) ?
C34 C35 C36 F13 . . . . 178.6(3) ?
F12 C35 C36 C37 . . . . 179.3(3) ?
C34 C35 C36 C37 . . . . -1.1(4) ?
F13 C36 C37 F14 . . . . 1.0(4) ?
C35 C36 C37 F14 . . . . -179.3(3) ?
F13 C36 C37 C38 . . . . -178.9(3) ?
C35 C36 C37 C38 . . . . 0.8(5) ?
C34 C33 C38 F15 . . . . 179.0(2) ?
C15 C33 C38 F15 . . . . -1.3(4) ?
C34 C33 C38 C37 . . . . -2.0(4) ?
C15 C33 C38 C37 . . . . 177.8(3) ?
F14 C37 C38 F15 . . . . 0.0(4) ?
C36 C37 C38 F15 . . . . 179.8(3) ?
F14 C37 C38 C33 . . . . -179.1(3) ?
C36 C37 C38 C33 . . . . 0.8(4) ?
C1 C20 C39 C44 . . . . -94.8(3) ?
C19 C20 C39 C44 . . . . 87.5(3) ?
C1 C20 C39 C40 . . . . 88.2(3) ?
C19 C20 C39 C40 . . . . -89.5(3) ?
C44 C39 C40 F16 . . . . 179.6(2) ?
C20 C39 C40 F16 . . . . -3.2(4) ?
C44 C39 C40 C41 . . . . 0.3(4) ?
C20 C39 C40 C41 . . . . 177.4(2) ?
F16 C40 C41 F17 . . . . 0.9(4) ?
C39 C40 C41 F17 . . . . -179.8(2) ?
F16 C40 C41 C42 . . . . -179.8(2) ?
C39 C40 C41 C42 . . . . -0.5(4) ?
F17 C41 C42 F18 . . . . -0.2(4) ?
C40 C41 C42 F18 . . . . -179.5(2) ?
F17 C41 C42 C43 . . . . 179.7(2) ?
C40 C41 C42 C43 . . . . 0.4(4) ?
F18 C42 C43 F19 . . . . -1.2(4) ?
C41 C42 C43 F19 . . . . 178.9(2) ?
F18 C42 C43 C44 . . . . 179.7(2) ?
C41 C42 C43 C44 . . . . -0.2(4) ?
F19 C43 C44 F20 . . . . 0.8(4) ?
C42 C43 C44 F20 . . . . 179.9(2) ?
F19 C43 C44 C39 . . . . -179.1(2) ?
C42 C43 C44 C39 . . . . 0.0(4) ?
C40 C39 C44 F20 . . . . -179.9(2) ?
C20 C39 C44 F20 . . . . 2.9(3) ?
C40 C39 C44 C43 . . . . 0.0(4) ?
C20 C39 C44 C43 . . . . -177.2(2) ?
C5 C4 N1 C1 . . . . 169.9(2) ?
C3 C4 N1 C1 . . . . -11.1(3) ?
C20 C1 N1 C4 . . . . 162.6(2) ?
C2 C1 N1 C4 . . . . -18.7(3) ?
C5 C6 N2 C9 . . . . -178.0(3) ?
C7 C6 N2 C9 . . . . -0.4(3) ?
C10 C9 N2 C6 . . . . -175.4(3) ?
C8 C9 N2 C6 . . . . 1.6(3) ?
C10 C11 N3 C14 . . . . 173.1(2) ?
C12 C11 N3 C14 . . . . -1.2(3) ?
C15 C14 N3 C11 . . . . 177.0(2) ?
C13 C14 N3 C11 . . . . -0.1(3) ?
C20 C19 N4 C16 . . . . 177.7(2) ?
C18 C19 N4 C16 . . . . -2.1(3) ?
C15 C16 N4 C19 . . . . -170.6(2) ?
C17 C16 N4 C19 . . . . 2.6(3) ?
O2 C2 O1 C45 . . . . -66.4(2) ?
C1 C2 O1 C45 . . . . 59.0(3) ?
O3 C3 O2 C2 . . . . 64.5(2) ?
C4 C3 O2 C2 . . . . -55.9(3) ?
O1 C2 O2 C3 . . . . 153.83(19) ?
C1 C2 O2 C3 . . . . 28.8(3) ?
O2 C3 O3 C46 . . . . 67.4(3) ?
C4 C3 O3 C46 . . . . -171.0(2) ?

_cod_database_fobs_code 2243474
